data_4304435
loop_
_publ_author_name
'Gene W. Wong'
'Wei-Chih Lee'
'Brian J. Frost'

_publ_section_title
;
Insertion of CO2, Ketones, and Aldehydes into the C-Li Bond of
1,3,5-Triaza-7-phosphaadamantan-6-yllithium
;
_journal_name_full 'Inorganic Chemistry'
_journal_page_first 612
_journal_page_last 620
_journal_paper_doi 10.1021/ic701936x
_journal_volume 47
_journal_year 2008
_chemical_formula_sum 'C40 H44 N6 O3 P2'
_chemical_formula_weight 718.75
_chemical_name_systematic
;
 ?
;
_space_group_IT_number 2
_symmetry_cell_setting triclinic
_symmetry_space_group_name_Hall '-P 1'
_symmetry_space_group_name_H-M 'P -1'
_atom_sites_solution_hydrogens geom
_atom_sites_solution_primary direct
_atom_sites_solution_secondary difmap
_audit_creation_method SHELXL-97
_cell_angle_alpha 102.716(2)
_cell_angle_beta 98.658(2)
_cell_angle_gamma 99.068(2)
_cell_formula_units_Z 2
_cell_length_a 10.1057(4)
_cell_length_b 10.4672(4)
_cell_length_c 17.5115(6)
_cell_measurement_reflns_used 1556
_cell_measurement_temperature 100(2)
_cell_measurement_theta_max 23.18
_cell_measurement_theta_min 2.43
_cell_volume 1751.02(12)
_computing_cell_refinement 'Bruker SMART'
_computing_data_collection 'Bruker SMART'
_computing_data_reduction 'Bruker SAINT'
_computing_molecular_graphics 'Bruker SHELXTL'
_computing_publication_material 'Bruker SHELXTL'
_computing_structure_refinement 'SHELXL-97 (Sheldrick, 1997)'
_computing_structure_solution 'SHELXS-97 (Sheldrick, 1990)'
_diffrn_ambient_temperature 100(2)
_diffrn_measured_fraction_theta_full 0.999
_diffrn_measured_fraction_theta_max 0.999
_diffrn_measurement_device_type 'CCD area detector'
_diffrn_measurement_method 'phi and omega scans'
_diffrn_radiation_monochromator graphite
_diffrn_radiation_source 'fine-focus sealed tube'
_diffrn_radiation_type MoK\a
_diffrn_radiation_wavelength 0.71073
_diffrn_reflns_av_R_equivalents 0.0833
_diffrn_reflns_av_sigmaI/netI 0.0937
_diffrn_reflns_limit_h_max 11
_diffrn_reflns_limit_h_min -11
_diffrn_reflns_limit_k_max 11
_diffrn_reflns_limit_k_min -11
_diffrn_reflns_limit_l_max 19
_diffrn_reflns_limit_l_min -19
_diffrn_reflns_number 15978
_diffrn_reflns_theta_full 23.50
_diffrn_reflns_theta_max 23.50
_diffrn_reflns_theta_min 1.21
_exptl_absorpt_coefficient_mu 0.174
_exptl_absorpt_correction_T_max 0.9953
_exptl_absorpt_correction_T_min 0.9712
_exptl_absorpt_correction_type none
_exptl_crystal_colour clear
_exptl_crystal_density_diffrn 1.363
_exptl_crystal_density_meas 0
_exptl_crystal_density_method 'not measured'
_exptl_crystal_description plate
_exptl_crystal_F_000 760
_exptl_crystal_size_max 0.17
_exptl_crystal_size_mid 0.07
_exptl_crystal_size_min 0.03
_refine_diff_density_max 0.725
_refine_diff_density_min -0.481
_refine_diff_density_rms 0.074
_refine_ls_extinction_method none
_refine_ls_goodness_of_fit_ref 1.043
_refine_ls_hydrogen_treatment mixed
_refine_ls_matrix_type full
_refine_ls_number_parameters 470
_refine_ls_number_reflns 5172
_refine_ls_number_restraints 0
_refine_ls_restrained_S_all 1.043
_refine_ls_R_factor_all 0.1138
_refine_ls_R_factor_gt 0.0654
_refine_ls_shift/su_max 0.000
_refine_ls_shift/su_mean 0.000
_refine_ls_structure_factor_coef Fsqd
_refine_ls_weighting_details 'calc w=1/[\s^2^(Fo^2^)+(0.0798P)^2^+0.5513P] where P=(Fo^2^+2Fc^2^)/3'
_refine_ls_weighting_scheme calc
_refine_ls_wR_factor_gt 0.1482
_refine_ls_wR_factor_ref 0.1679
_reflns_number_gt 3324
_reflns_number_total 5172
_reflns_threshold_expression >2sigma(I)
_cod_data_source_file ic701936x-file003_2.cif
_cod_data_source_block bjf277
_cod_depositor_comments
;
The following automatic conversions were performed:
'_symmetry_cell_setting' value 'Triclinic' changed to 'triclinic'
according to '/home/saulius/struct/CIF-dictionaries/cif_core.dic'
dictionary named 'cif_core.dic' version 2.4.1 from 2010-06-29.

Automatic conversion script
Id: cif_fix_enum 1527 2010-12-29 10:47:43Z saulius 
;
_cod_original_cell_volume 1751.02(11)
_cod_database_code 4304435

loop_
_symmetry_equiv_pos_as_xyz
'x, y, z'
'-x, -y, -z'

loop_
_atom_site_label
_atom_site_type_symbol
_atom_site_fract_x
_atom_site_fract_y
_atom_site_fract_z
_atom_site_U_iso_or_equiv
_atom_site_adp_type
_atom_site_occupancy
_atom_site_symmetry_multiplicity
_atom_site_calc_flag
_atom_site_refinement_flags
_atom_site_disorder_assembly
_atom_site_disorder_group
P1 P 0.76186(12) 0.95315(12) 0.80852(7) 0.0223(3) Uani 1 1 d . . .
O1 O 0.7899(3) 0.8260(3) 0.64453(17) 0.0216(7) Uani 1 1 d . . .
H1A H 0.7265 0.8619 0.6597 0.032 Uiso 1 1 calc R . .
N1 N 0.9651(3) 0.7982(4) 0.8022(2) 0.0204(9) Uani 1 1 d . . .
N2 N 0.8891(3) 0.8508(4) 0.9315(2) 0.0241(9) Uani 1 1 d . . .
N3 N 0.7394(3) 0.6834(4) 0.8154(2) 0.0198(9) Uani 1 1 d . . .
C1 C 0.9226(4) 0.9141(4) 0.7753(2) 0.0169(10) Uani 1 1 d . . .
H1B H 0.9958 0.9930 0.8045 0.020 Uiso 1 1 calc R . .
C2 C 0.8303(5) 0.9644(5) 0.9157(3) 0.0253(11) Uani 1 1 d . . .
H2A H 0.9015 1.0467 0.9369 0.030 Uiso 1 1 calc R . .
H2B H 0.7554 0.9740 0.9457 0.030 Uiso 1 1 calc R . .
C3 C 0.6632(4) 0.7791(4) 0.7879(3) 0.0211(11) Uani 1 1 d . . .
H3A H 0.5824 0.7812 0.8135 0.025 Uiso 1 1 calc R . .
H3B H 0.6294 0.7457 0.7296 0.025 Uiso 1 1 calc R . .
C4 C 1.0024(4) 0.8341(5) 0.8897(3) 0.0260(11) Uani 1 1 d . . .
H4A H 1.0462 0.7638 0.9064 0.031 Uiso 1 1 calc R . .
H4B H 1.0710 0.9185 0.9069 0.031 Uiso 1 1 calc R . .
C5 C 0.7862(5) 0.7256(5) 0.9023(3) 0.0259(11) Uani 1 1 d . . .
H5A H 0.8250 0.6535 0.9200 0.031 Uiso 1 1 calc R . .
H5B H 0.7061 0.7367 0.9276 0.031 Uiso 1 1 calc R . .
C6 C 0.8586(4) 0.6758(4) 0.7773(3) 0.0227(11) Uani 1 1 d . . .
H6A H 0.8273 0.6554 0.7187 0.027 Uiso 1 1 calc R . .
H6B H 0.8993 0.6008 0.7893 0.027 Uiso 1 1 calc R . .
C7 C 0.9189(4) 0.9070(4) 0.6872(3) 0.0178(10) Uani 1 1 d . . .
C8 C 0.9308(4) 1.0464(4) 0.6697(3) 0.0220(11) Uani 1 1 d . . .
C9 C 0.9510(4) 1.1663(5) 0.7271(3) 0.0252(11) Uani 1 1 d . . .
H9A H 0.9592 1.1656 0.7818 0.030 Uiso 1 1 calc R . .
C10 C 0.9594(5) 1.2873(5) 0.7058(3) 0.0344(13) Uani 1 1 d . . .
H10A H 0.9749 1.3684 0.7460 0.041 Uiso 1 1 calc R . .
C11 C 0.9455(5) 1.2900(5) 0.6269(3) 0.0316(13) Uani 1 1 d . . .
H11A H 0.9506 1.3728 0.6125 0.038 Uiso 1 1 calc R . .
C12 C 0.9242(4) 1.1730(5) 0.5689(3) 0.0286(12) Uani 1 1 d . . .
H12A H 0.9121 1.1742 0.5142 0.034 Uiso 1 1 calc R . .
C13 C 0.9205(4) 1.0527(5) 0.5906(3) 0.0227(11) Uani 1 1 d . . .
H13A H 0.9106 0.9726 0.5503 0.027 Uiso 1 1 calc R . .
C14 C 1.0361(4) 0.8420(4) 0.6600(3) 0.0196(10) Uani 1 1 d . . .
C15 C 1.0116(5) 0.7120(5) 0.6142(3) 0.0227(11) Uani 1 1 d . . .
H15A H 0.9203 0.6632 0.5967 0.027 Uiso 1 1 calc R . .
C16 C 1.1183(5) 0.6517(5) 0.5932(3) 0.0269(12) Uani 1 1 d . . .
H16A H 1.1003 0.5621 0.5620 0.032 Uiso 1 1 calc R . .
C17 C 1.2510(5) 0.7232(5) 0.6183(3) 0.0284(12) Uani 1 1 d . . .
H17A H 1.3245 0.6824 0.6043 0.034 Uiso 1 1 calc R . .
C18 C 1.2771(5) 0.8531(5) 0.6633(3) 0.0262(11) Uani 1 1 d . . .
H18A H 1.3684 0.9020 0.6802 0.031 Uiso 1 1 calc R . .
C19 C 1.1701(4) 0.9126(5) 0.6838(3) 0.0204(10) Uani 1 1 d . . .
H19A H 1.1884 1.0027 0.7144 0.024 Uiso 1 1 calc R . .
P2 P 0.53097(13) 0.54770(13) 0.37062(8) 0.0310(4) Uani 1 1 d . . .
O2 O 0.3894(3) 0.5877(3) 0.20917(17) 0.0207(7) Uani 1 1 d . . .
H2C H 0.3642 0.6557 0.2332 0.031 Uiso 1 1 calc R . .
N4 N 0.6034(4) 0.8026(4) 0.3453(2) 0.0344(11) Uani 1 1 d . . .
N5 N 0.6717(4) 0.7839(4) 0.4845(2) 0.0215(9) Uani 1 1 d . . .
N6 N 0.4292(4) 0.7786(4) 0.4254(3) 0.0360(11) Uani 1 1 d . . .
C20 C 0.6027(4) 0.6612(4) 0.3081(3) 0.0203(10) Uani 1 1 d . . .
H20A H 0.7007 0.6539 0.3108 0.024 Uiso 1 1 calc R . .
C21 C 0.6616(5) 0.6401(5) 0.4611(3) 0.0341(13) Uani 1 1 d . . .
H21A H 0.6411 0.6031 0.5064 0.041 Uiso 1 1 calc R . .
H21B H 0.7519 0.6222 0.4518 0.041 Uiso 1 1 calc R . .
C22 C 0.3950(5) 0.6353(5) 0.4022(3) 0.0360(13) Uani 1 1 d . . .
H22A H 0.3150 0.6082 0.3578 0.043 Uiso 1 1 calc R . .
H22B H 0.3664 0.6038 0.4477 0.043 Uiso 1 1 calc R . .
C23 C 0.7066(5) 0.8464(5) 0.4197(3) 0.0359(13) Uani 1 1 d . . .
H23A H 0.7196 0.9446 0.4393 0.043 Uiso 1 1 calc R . .
H23B H 0.7946 0.8256 0.4077 0.043 Uiso 1 1 calc R . .
C24 C 0.5401(5) 0.8192(6) 0.4980(3) 0.0399(14) Uani 1 1 d . . .
H24A H 0.5546 0.9172 0.5193 0.048 Uiso 1 1 calc R . .
H24B H 0.5092 0.7768 0.5391 0.048 Uiso 1 1 calc R . .
C25 C 0.4870(6) 0.8346(5) 0.3616(3) 0.0327(14) Uani 1 1 d . . .
H25A H 0.4175 0.8042 0.3117 0.039 Uiso 1 1 calc R . .
H25B H 0.5007 0.9332 0.3782 0.039 Uiso 1 1 calc R . .
C26 C 0.5356(4) 0.6139(4) 0.2191(2) 0.0154(10) Uani 1 1 d . . .
C27 C 0.5795(4) 0.4889(4) 0.1755(3) 0.0182(10) Uani 1 1 d . . .
C28 C 0.6710(4) 0.4211(5) 0.2090(3) 0.0238(11) Uani 1 1 d . . .
H28A H 0.7089 0.4506 0.2644 0.029 Uiso 1 1 calc R . .
C29 C 0.7084(5) 0.3112(5) 0.1632(3) 0.0282(12) Uani 1 1 d . . .
H29A H 0.7711 0.2660 0.1872 0.034 Uiso 1 1 calc R . .
C30 C 0.6542(5) 0.2685(4) 0.0833(3) 0.0239(11) Uani 1 1 d . . .
H30A H 0.6803 0.1942 0.0515 0.029 Uiso 1 1 calc R . .
C31 C 0.5612(4) 0.3335(4) 0.0487(3) 0.0216(11) Uani 1 1 d . . .
H31A H 0.5234 0.3038 -0.0067 0.026 Uiso 1 1 calc R . .
C32 C 0.5239(4) 0.4412(4) 0.0948(3) 0.0191(10) Uani 1 1 d . . .
H32A H 0.4585 0.4838 0.0709 0.023 Uiso 1 1 calc R . .
C33 C 0.5790(4) 0.7262(4) 0.1787(3) 0.0170(10) Uani 1 1 d . . .
C34 C 0.4974(4) 0.8184(4) 0.1678(3) 0.0191(10) Uani 1 1 d . . .
H34A H 0.4120 0.8122 0.1844 0.023 Uiso 1 1 calc R . .
C35 C 0.5413(5) 0.9196(4) 0.1323(3) 0.0226(11) Uani 1 1 d . . .
H35A H 0.4869 0.9844 0.1267 0.027 Uiso 1 1 calc R . .
C36 C 0.6630(4) 0.9275(4) 0.1051(3) 0.0217(11) Uani 1 1 d . . .
H36A H 0.6912 0.9964 0.0801 0.026 Uiso 1 1 calc R . .
C37 C 0.7432(4) 0.8349(4) 0.1144(3) 0.0209(11) Uani 1 1 d . . .
H37A H 0.8260 0.8384 0.0947 0.025 Uiso 1 1 calc R . .
C38 C 0.7025(4) 0.7364(4) 0.1526(3) 0.0187(10) Uani 1 1 d . . .
H38A H 0.7600 0.6752 0.1610 0.022 Uiso 1 1 calc R . .
C2S C 0.9051(6) 0.5012(7) 0.0351(4) 0.0508(18) Uani 1 1 d . . .
C3S C 0.9083(11) 0.4072(11) -0.0367(5) 0.102(3) Uani 1 1 d . . .
O1SB O 1.0105(10) 0.3460(11) -0.0608(7) 0.016(5) Uani 0.278(16) 1 d P . .
O1SA O 1.004(6) 0.433(4) -0.0694(19) 0.70(4) Uani 0.722(16) 1 d P . .

loop_
_atom_site_aniso_label
_atom_site_aniso_U_11
_atom_site_aniso_U_22
_atom_site_aniso_U_33
_atom_site_aniso_U_23
_atom_site_aniso_U_13
_atom_site_aniso_U_12
P1 0.0215(6) 0.0191(7) 0.0261(7) 0.0061(6) 0.0086(5) -0.0012(5)
O1 0.0159(15) 0.0217(18) 0.0265(18) 0.0053(14) 0.0067(13) -0.0004(14)
N1 0.0154(19) 0.020(2) 0.024(2) 0.0097(18) 0.0019(16) -0.0061(16)
N2 0.0173(19) 0.027(2) 0.026(2) 0.0094(19) 0.0061(17) -0.0083(18)
N3 0.0171(19) 0.020(2) 0.024(2) 0.0079(18) 0.0065(17) 0.0006(17)
C1 0.014(2) 0.015(2) 0.017(2) 0.004(2) -0.0002(19) -0.0060(19)
C2 0.024(2) 0.021(3) 0.027(3) 0.003(2) 0.011(2) -0.009(2)
C3 0.019(2) 0.022(3) 0.020(3) 0.004(2) 0.006(2) -0.001(2)
C4 0.019(2) 0.031(3) 0.025(3) 0.011(2) 0.002(2) -0.007(2)
C5 0.023(2) 0.029(3) 0.028(3) 0.016(2) 0.008(2) -0.004(2)
C6 0.021(2) 0.024(3) 0.026(3) 0.011(2) 0.008(2) 0.003(2)
C7 0.014(2) 0.014(3) 0.022(3) 0.004(2) 0.0013(19) -0.0039(19)
C8 0.020(2) 0.018(3) 0.027(3) 0.007(2) 0.004(2) -0.001(2)
C9 0.025(3) 0.027(3) 0.025(3) 0.009(2) 0.007(2) 0.005(2)
C10 0.032(3) 0.021(3) 0.049(4) 0.010(3) 0.010(3) 0.000(2)
C11 0.029(3) 0.023(3) 0.050(4) 0.021(3) 0.013(3) 0.007(2)
C12 0.021(2) 0.035(3) 0.036(3) 0.021(3) 0.010(2) 0.002(2)
C13 0.019(2) 0.020(3) 0.027(3) 0.008(2) 0.005(2) -0.003(2)
C14 0.028(3) 0.019(3) 0.020(3) 0.015(2) 0.012(2) 0.006(2)
C15 0.024(2) 0.022(3) 0.026(3) 0.012(2) 0.010(2) 0.000(2)
C16 0.038(3) 0.020(3) 0.026(3) 0.010(2) 0.014(2) 0.003(2)
C17 0.030(3) 0.030(3) 0.035(3) 0.015(3) 0.019(2) 0.013(2)
C18 0.024(3) 0.029(3) 0.030(3) 0.014(2) 0.012(2) 0.001(2)
C19 0.025(3) 0.016(3) 0.022(3) 0.009(2) 0.006(2) 0.000(2)
P2 0.0350(8) 0.0260(8) 0.0328(8) 0.0126(6) 0.0057(6) 0.0017(6)
O2 0.0162(15) 0.0173(18) 0.0277(18) 0.0035(14) 0.0074(13) 0.0005(13)
N4 0.047(3) 0.021(3) 0.025(2) 0.010(2) -0.001(2) -0.020(2)
N5 0.025(2) 0.019(2) 0.018(2) 0.0040(17) 0.0048(17) -0.0017(17)
N6 0.037(2) 0.040(3) 0.042(3) 0.019(2) 0.022(2) 0.014(2)
C20 0.016(2) 0.021(3) 0.022(3) 0.005(2) 0.004(2) -0.002(2)
C21 0.036(3) 0.024(3) 0.042(3) 0.011(3) 0.003(3) 0.006(2)
C22 0.034(3) 0.033(3) 0.048(4) 0.023(3) 0.020(3) -0.001(3)
C23 0.039(3) 0.034(3) 0.031(3) 0.019(3) -0.006(2) -0.010(3)
C24 0.043(3) 0.053(4) 0.027(3) 0.008(3) 0.013(3) 0.016(3)
C25 0.073(4) 0.005(3) 0.014(3) 0.001(2) -0.014(3) 0.015(3)
C26 0.013(2) 0.012(2) 0.021(2) 0.004(2) 0.0055(19) -0.0014(18)
C27 0.018(2) 0.016(3) 0.021(3) 0.007(2) 0.008(2) -0.002(2)
C28 0.023(2) 0.027(3) 0.025(3) 0.011(2) 0.010(2) 0.004(2)
C29 0.033(3) 0.026(3) 0.035(3) 0.015(2) 0.015(2) 0.012(2)
C30 0.030(3) 0.014(3) 0.032(3) 0.009(2) 0.012(2) 0.003(2)
C31 0.026(3) 0.016(3) 0.021(3) 0.005(2) 0.008(2) -0.003(2)
C32 0.017(2) 0.015(3) 0.027(3) 0.009(2) 0.007(2) -0.003(2)
C33 0.020(2) 0.011(2) 0.018(2) 0.0011(19) 0.0048(19) -0.0011(19)
C34 0.020(2) 0.018(3) 0.018(2) 0.001(2) 0.0079(19) 0.000(2)
C35 0.033(3) 0.013(3) 0.024(3) 0.008(2) 0.007(2) 0.004(2)
C36 0.028(3) 0.012(3) 0.023(3) 0.005(2) 0.008(2) -0.007(2)
C37 0.018(2) 0.017(3) 0.023(3) 0.001(2) 0.006(2) -0.007(2)
C38 0.017(2) 0.012(2) 0.024(3) 0.003(2) 0.0020(19) -0.0028(19)
C2S 0.045(4) 0.051(4) 0.056(5) 0.029(4) 0.010(3) -0.012(3)
C3S 0.178(9) 0.121(8) 0.063(6) 0.049(6) 0.080(6) 0.102(7)
O1SB 0.014(7) 0.006(7) 0.028(8) 0.002(5) 0.004(5) 0.002(5)
O1SA 1.41(14) 0.41(5) 0.30(4) -0.09(3) 0.27(5) 0.40(6)

loop_
_atom_type_symbol
_atom_type_description
_atom_type_scat_dispersion_real
_atom_type_scat_dispersion_imag
_atom_type_scat_source
C C 0.0033 0.0016 'International Tables Vol C Tables 4.2.6.8 and 6.1.1.4'
H H 0.0000 0.0000 'International Tables Vol C Tables 4.2.6.8 and 6.1.1.4'
N N 0.0061 0.0033 'International Tables Vol C Tables 4.2.6.8 and 6.1.1.4'
O O 0.0106 0.0060 'International Tables Vol C Tables 4.2.6.8 and 6.1.1.4'
P P 0.1023 0.0942 'International Tables Vol C Tables 4.2.6.8 and 6.1.1.4'

loop_
_geom_angle_atom_site_label_1
_geom_angle_atom_site_label_2
_geom_angle_atom_site_label_3
_geom_angle
_geom_angle_site_symmetry_1
_geom_angle_site_symmetry_3
_geom_angle_publ_flag
C3 P1 C2 94.7(2) . . ?
C3 P1 C1 98.64(19) . . ?
C2 P1 C1 93.5(2) . . ?
C7 O1 H1A 109.5 . . ?
C4 N1 C6 108.1(3) . . ?
C4 N1 C1 109.1(4) . . ?
C6 N1 C1 113.8(3) . . ?
C4 N2 C2 110.5(3) . . ?
C4 N2 C5 107.2(4) . . ?
C2 N2 C5 110.6(3) . . ?
C6 N3 C5 108.9(3) . . ?
C6 N3 C3 109.9(3) . . ?
C5 N3 C3 110.4(4) . . ?
N1 C1 C7 114.9(3) . . ?
N1 C1 P1 112.4(3) . . ?
C7 C1 P1 112.8(3) . . ?
N1 C1 H1B 105.2 . . ?
C7 C1 H1B 105.2 . . ?
P1 C1 H1B 105.2 . . ?
N2 C2 P1 115.8(3) . . ?
N2 C2 H2A 108.3 . . ?
P1 C2 H2A 108.3 . . ?
N2 C2 H2B 108.3 . . ?
P1 C2 H2B 108.3 . . ?
H2A C2 H2B 107.4 . . ?
N3 C3 P1 115.3(3) . . ?
N3 C3 H3A 108.5 . . ?
P1 C3 H3A 108.5 . . ?
N3 C3 H3B 108.5 . . ?
P1 C3 H3B 108.5 . . ?
H3A C3 H3B 107.5 . . ?
N2 C4 N1 115.3(3) . . ?
N2 C4 H4A 108.5 . . ?
N1 C4 H4A 108.5 . . ?
N2 C4 H4B 108.5 . . ?
N1 C4 H4B 108.5 . . ?
H4A C4 H4B 107.5 . . ?
N3 C5 N2 115.0(3) . . ?
N3 C5 H5A 108.5 . . ?
N2 C5 H5A 108.5 . . ?
N3 C5 H5B 108.5 . . ?
N2 C5 H5B 108.5 . . ?
H5A C5 H5B 107.5 . . ?
N3 C6 N1 114.6(4) . . ?
N3 C6 H6A 108.6 . . ?
N1 C6 H6A 108.6 . . ?
N3 C6 H6B 108.6 . . ?
N1 C6 H6B 108.6 . . ?
H6A C6 H6B 107.6 . . ?
O1 C7 C1 106.9(3) . . ?
O1 C7 C14 109.9(3) . . ?
C1 C7 C14 109.5(3) . . ?
O1 C7 C8 108.8(3) . . ?
C1 C7 C8 112.1(4) . . ?
C14 C7 C8 109.5(3) . . ?
C9 C8 C13 117.3(4) . . ?
C9 C8 C7 125.0(4) . . ?
C13 C8 C7 117.7(4) . . ?
C8 C9 C10 121.0(5) . . ?
C8 C9 H9A 119.5 . . ?
C10 C9 H9A 119.5 . . ?
C11 C10 C9 120.3(5) . . ?
C11 C10 H10A 119.9 . . ?
C9 C10 H10A 119.9 . . ?
C12 C11 C10 119.9(5) . . ?
C12 C11 H11A 120.0 . . ?
C10 C11 H11A 120.0 . . ?
C11 C12 C13 119.6(5) . . ?
C11 C12 H12A 120.2 . . ?
C13 C12 H12A 120.2 . . ?
C12 C13 C8 121.8(5) . . ?
C12 C13 H13A 119.1 . . ?
C8 C13 H13A 119.1 . . ?
C15 C14 C19 118.7(4) . . ?
C15 C14 C7 121.3(4) . . ?
C19 C14 C7 120.0(4) . . ?
C14 C15 C16 121.0(4) . . ?
C14 C15 H15A 119.5 . . ?
C16 C15 H15A 119.5 . . ?
C17 C16 C15 119.4(5) . . ?
C17 C16 H16A 120.3 . . ?
C15 C16 H16A 120.3 . . ?
C18 C17 C16 120.3(4) . . ?
C18 C17 H17A 119.8 . . ?
C16 C17 H17A 119.8 . . ?
C17 C18 C19 119.9(4) . . ?
C17 C18 H18A 120.1 . . ?
C19 C18 H18A 120.1 . . ?
C18 C19 C14 120.7(4) . . ?
C18 C19 H19A 119.7 . . ?
C14 C19 H19A 119.7 . . ?
C22 P2 C21 94.2(2) . . ?
C22 P2 C20 99.2(2) . . ?
C21 P2 C20 92.0(2) . . ?
C26 O2 H2C 109.5 . . ?
C25 N4 C23 108.2(4) . . ?
C25 N4 C20 118.0(4) . . ?
C23 N4 C20 108.6(4) . . ?
C21 N5 C24 111.8(4) . . ?
C21 N5 C23 111.0(4) . . ?
C24 N5 C23 104.7(4) . . ?
C22 N6 C24 108.0(4) . . ?
C22 N6 C25 111.4(4) . . ?
C24 N6 C25 106.4(4) . . ?
N4 C20 C26 114.5(4) . . ?
N4 C20 P2 110.6(3) . . ?
C26 C20 P2 113.1(3) . . ?
N4 C20 H20A 105.9 . . ?
C26 C20 H20A 105.9 . . ?
P2 C20 H20A 105.9 . . ?
N5 C21 P2 116.1(3) . . ?
N5 C21 H21A 108.3 . . ?
P2 C21 H21A 108.3 . . ?
N5 C21 H21B 108.3 . . ?
P2 C21 H21B 108.3 . . ?
H21A C21 H21B 107.4 . . ?
N6 C22 P2 116.5(3) . . ?
N6 C22 H22A 108.2 . . ?
P2 C22 H22A 108.2 . . ?
N6 C22 H22B 108.2 . . ?
P2 C22 H22B 108.2 . . ?
H22A C22 H22B 107.3 . . ?
N4 C23 N5 114.5(4) . . ?
N4 C23 H23A 108.6 . . ?
N5 C23 H23A 108.6 . . ?
N4 C23 H23B 108.6 . . ?
N5 C23 H23B 108.6 . . ?
H23A C23 H23B 107.6 . . ?
N5 C24 N6 114.7(4) . . ?
N5 C24 H24A 108.6 . . ?
N6 C24 H24A 108.6 . . ?
N5 C24 H24B 108.6 . . ?
N6 C24 H24B 108.6 . . ?
H24A C24 H24B 107.6 . . ?
N4 C25 N6 116.8(4) . . ?
N4 C25 H25A 108.1 . . ?
N6 C25 H25A 108.1 . . ?
N4 C25 H25B 108.1 . . ?
N6 C25 H25B 108.1 . . ?
H25A C25 H25B 107.3 . . ?
O2 C26 C27 108.7(3) . . ?
O2 C26 C20 110.8(3) . . ?
C27 C26 C20 113.1(3) . . ?
O2 C26 C33 108.4(3) . . ?
C27 C26 C33 107.4(3) . . ?
C20 C26 C33 108.2(3) . . ?
C32 C27 C28 117.6(4) . . ?
C32 C27 C26 116.3(4) . . ?
C28 C27 C26 126.0(4) . . ?
C27 C28 C29 121.5(4) . . ?
C27 C28 H28A 119.3 . . ?
C29 C28 H28A 119.3 . . ?
C30 C29 C28 119.5(4) . . ?
C30 C29 H29A 120.3 . . ?
C28 C29 H29A 120.3 . . ?
C29 C30 C31 120.1(4) . . ?
C29 C30 H30A 119.9 . . ?
C31 C30 H30A 119.9 . . ?
C32 C31 C30 119.8(4) . . ?
C32 C31 H31A 120.1 . . ?
C30 C31 H31A 120.1 . . ?
C31 C32 C27 121.5(4) . . ?
C31 C32 H32A 119.3 . . ?
C27 C32 H32A 119.3 . . ?
C38 C33 C34 118.9(4) . . ?
C38 C33 C26 119.6(4) . . ?
C34 C33 C26 121.6(4) . . ?
C33 C34 C35 119.8(4) . . ?
C33 C34 H34A 120.1 . . ?
C35 C34 H34A 120.1 . . ?
C36 C35 C34 121.0(4) . . ?
C36 C35 H35A 119.5 . . ?
C34 C35 H35A 119.5 . . ?
C37 C36 C35 119.6(4) . . ?
C37 C36 H36A 120.2 . . ?
C35 C36 H36A 120.2 . . ?
C36 C37 C38 119.8(4) . . ?
C36 C37 H37A 120.1 . . ?
C38 C37 H37A 120.1 . . ?
C33 C38 C37 120.9(4) . . ?
C33 C38 H38A 119.5 . . ?
C37 C38 H38A 119.5 . . ?
O1SA C2S C3S 121(2) 2_765 . ?
O1SA C2S O1SB 35(3) 2_765 2_765 ?
C3S C2S O1SB 124.0(7) . 2_765 ?
O1SA C2S C3S 33(2) 2_765 2_765 ?
C3S C2S C3S 90.1(7) . 2_765 ?
O1SB C2S C3S 43.5(5) 2_765 2_765 ?
O1SA C3S O1SB 43(2) . . ?
O1SA C3S C2S 116(2) . . ?
O1SB C3S C2S 131.2(10) . . ?
O1SA C3S C2S 28.2(19) . 2_765 ?
O1SB C3S C2S 54.6(6) . 2_765 ?
C2S C3S C2S 89.9(7) . 2_765 ?
O1SA O1SB C3S 60(3) . . ?
O1SA O1SB C2S 39(3) . 2_765 ?
C3S O1SB C2S 81.9(9) . 2_765 ?
O1SB O1SA C2S 106(5) . 2_765 ?
O1SB O1SA C3S 77(4) . . ?
C2S O1SA C3S 119(2) 2_765 . ?

loop_
_geom_bond_atom_site_label_1
_geom_bond_atom_site_label_2
_geom_bond_distance
_geom_bond_site_symmetry_2
_geom_bond_publ_flag
P1 C3 1.864(4) . ?
P1 C2 1.871(5) . ?
P1 C1 1.880(4) . ?
O1 C7 1.435(5) . ?
O1 H1A 0.8400 . ?
N1 C4 1.470(6) . ?
N1 C6 1.472(5) . ?
N1 C1 1.494(5) . ?
N2 C4 1.462(5) . ?
N2 C2 1.471(6) . ?
N2 C5 1.474(6) . ?
N3 C6 1.467(5) . ?
N3 C5 1.468(6) . ?
N3 C3 1.474(5) . ?
C1 C7 1.523(6) . ?
C1 H1B 1.0000 . ?
C2 H2A 0.9900 . ?
C2 H2B 0.9900 . ?
C3 H3A 0.9900 . ?
C3 H3B 0.9900 . ?
C4 H4A 0.9900 . ?
C4 H4B 0.9900 . ?
C5 H5A 0.9900 . ?
C5 H5B 0.9900 . ?
C6 H6A 0.9900 . ?
C6 H6B 0.9900 . ?
C7 C14 1.541(6) . ?
C7 C8 1.545(6) . ?
C8 C9 1.389(6) . ?
C8 C13 1.391(6) . ?
C9 C10 1.391(7) . ?
C9 H9A 0.9500 . ?
C10 C11 1.376(7) . ?
C10 H10A 0.9500 . ?
C11 C12 1.371(7) . ?
C11 H11A 0.9500 . ?
C12 C13 1.390(6) . ?
C12 H12A 0.9500 . ?
C13 H13A 0.9500 . ?
C14 C15 1.381(6) . ?
C14 C19 1.391(6) . ?
C15 C16 1.388(6) . ?
C15 H15A 0.9500 . ?
C16 C17 1.383(7) . ?
C16 H16A 0.9500 . ?
C17 C18 1.375(7) . ?
C17 H17A 0.9500 . ?
C18 C19 1.385(6) . ?
C18 H18A 0.9500 . ?
C19 H19A 0.9500 . ?
P2 C22 1.855(5) . ?
P2 C21 1.867(5) . ?
P2 C20 1.917(4) . ?
O2 C26 1.435(5) . ?
O2 H2C 0.8400 . ?
N4 C25 1.327(6) . ?
N4 C23 1.475(6) . ?
N4 C20 1.479(6) . ?
N5 C21 1.453(6) . ?
N5 C24 1.474(6) . ?
N5 C23 1.488(6) . ?
N6 C22 1.435(6) . ?
N6 C24 1.495(6) . ?
N6 C25 1.520(6) . ?
C20 C26 1.540(6) . ?
C20 H20A 1.0000 . ?
C21 H21A 0.9900 . ?
C21 H21B 0.9900 . ?
C22 H22A 0.9900 . ?
C22 H22B 0.9900 . ?
C23 H23A 0.9900 . ?
C23 H23B 0.9900 . ?
C24 H24A 0.9900 . ?
C24 H24B 0.9900 . ?
C25 H25A 0.9900 . ?
C25 H25B 0.9900 . ?
C26 C27 1.529(6) . ?
C26 C33 1.540(6) . ?
C27 C32 1.387(6) . ?
C27 C28 1.389(6) . ?
C28 C29 1.390(6) . ?
C28 H28A 0.9500 . ?
C29 C30 1.370(7) . ?
C29 H29A 0.9500 . ?
C30 C31 1.388(6) . ?
C30 H30A 0.9500 . ?
C31 C32 1.374(6) . ?
C31 H31A 0.9500 . ?
C32 H32A 0.9500 . ?
C33 C38 1.390(6) . ?
C33 C34 1.389(6) . ?
C34 C35 1.390(6) . ?
C34 H34A 0.9500 . ?
C35 C36 1.381(6) . ?
C35 H35A 0.9500 . ?
C36 C37 1.379(6) . ?
C36 H36A 0.9500 . ?
C37 C38 1.391(6) . ?
C37 H37A 0.9500 . ?
C38 H38A 0.9500 . ?
C2S O1SA 1.06(5) 2_765 ?
C2S C3S 1.424(12) . ?
C2S O1SB 1.620(13) 2_765 ?
C2S C3S 1.969(13) 2_765 ?
C3S O1SA 1.22(5) . ?
C3S O1SB 1.369(13) . ?
C3S C2S 1.969(13) 2_765 ?
O1SB O1SA 0.97(5) . ?
O1SB C2S 1.620(13) 2_765 ?
O1SA C2S 1.06(5) 2_765 ?

loop_
_geom_torsion_atom_site_label_1
_geom_torsion_atom_site_label_2
_geom_torsion_atom_site_label_3
_geom_torsion_atom_site_label_4
_geom_torsion
_geom_torsion_site_symmetry_1
_geom_torsion_site_symmetry_2
_geom_torsion_site_symmetry_3
_geom_torsion_site_symmetry_4
_geom_torsion_publ_flag
C4 N1 C1 C7 163.9(3) . . . . ?
C6 N1 C1 C7 -75.3(4) . . . . ?
C4 N1 C1 P1 -65.4(4) . . . . ?
C6 N1 C1 P1 55.5(4) . . . . ?
C3 P1 C1 N1 -42.1(3) . . . . ?
C2 P1 C1 N1 53.2(3) . . . . ?
C3 P1 C1 C7 89.7(3) . . . . ?
C2 P1 C1 C7 -175.0(3) . . . . ?
C4 N2 C2 P1 59.3(4) . . . . ?
C5 N2 C2 P1 -59.2(4) . . . . ?
C3 P1 C2 N2 48.0(3) . . . . ?
C1 P1 C2 N2 -51.0(3) . . . . ?
C6 N3 C3 P1 -59.3(4) . . . . ?
C5 N3 C3 P1 60.8(4) . . . . ?
C2 P1 C3 N3 -48.5(3) . . . . ?
C1 P1 C3 N3 45.8(3) . . . . ?
C2 N2 C4 N1 -64.6(5) . . . . ?
C5 N2 C4 N1 56.0(5) . . . . ?
C6 N1 C4 N2 -55.7(5) . . . . ?
C1 N1 C4 N2 68.5(4) . . . . ?
C6 N3 C5 N2 54.4(5) . . . . ?
C3 N3 C5 N2 -66.3(5) . . . . ?
C4 N2 C5 N3 -55.1(5) . . . . ?
C2 N2 C5 N3 65.5(5) . . . . ?
C5 N3 C6 N1 -53.3(5) . . . . ?
C3 N3 C6 N1 67.7(4) . . . . ?
C4 N1 C6 N3 53.6(5) . . . . ?
C1 N1 C6 N3 -67.8(5) . . . . ?
N1 C1 C7 O1 83.3(4) . . . . ?
P1 C1 C7 O1 -47.2(4) . . . . ?
N1 C1 C7 C14 -35.8(5) . . . . ?
P1 C1 C7 C14 -166.3(3) . . . . ?
N1 C1 C7 C8 -157.5(3) . . . . ?
P1 C1 C7 C8 71.9(4) . . . . ?
O1 C7 C8 C9 121.8(4) . . . . ?
C1 C7 C8 C9 3.8(6) . . . . ?
C14 C7 C8 C9 -118.0(5) . . . . ?
O1 C7 C8 C13 -58.2(5) . . . . ?
C1 C7 C8 C13 -176.2(4) . . . . ?
C14 C7 C8 C13 62.0(5) . . . . ?
C13 C8 C9 C10 0.5(7) . . . . ?
C7 C8 C9 C10 -179.5(4) . . . . ?
C8 C9 C10 C11 1.1(7) . . . . ?
C9 C10 C11 C12 -0.5(7) . . . . ?
C10 C11 C12 C13 -1.7(7) . . . . ?
C11 C12 C13 C8 3.4(7) . . . . ?
C9 C8 C13 C12 -2.7(6) . . . . ?
C7 C8 C13 C12 177.3(4) . . . . ?
O1 C7 C14 C15 -12.4(5) . . . . ?
C1 C7 C14 C15 104.8(4) . . . . ?
C8 C7 C14 C15 -131.8(4) . . . . ?
O1 C7 C14 C19 169.9(4) . . . . ?
C1 C7 C14 C19 -72.9(5) . . . . ?
C8 C7 C14 C19 50.4(5) . . . . ?
C19 C14 C15 C16 1.1(6) . . . . ?
C7 C14 C15 C16 -176.7(4) . . . . ?
C14 C15 C16 C17 -0.4(7) . . . . ?
C15 C16 C17 C18 -0.3(7) . . . . ?
C16 C17 C18 C19 0.1(7) . . . . ?
C17 C18 C19 C14 0.6(7) . . . . ?
C15 C14 C19 C18 -1.2(6) . . . . ?
C7 C14 C19 C18 176.6(4) . . . . ?
C25 N4 C20 C26 74.9(5) . . . . ?
C23 N4 C20 C26 -161.7(4) . . . . ?
C25 N4 C20 P2 -54.3(5) . . . . ?
C23 N4 C20 P2 69.1(4) . . . . ?
C22 P2 C20 N4 37.7(4) . . . . ?
C21 P2 C20 N4 -56.9(3) . . . . ?
C22 P2 C20 C26 -92.3(3) . . . . ?
C21 P2 C20 C26 173.1(3) . . . . ?
C24 N5 C21 P2 56.8(5) . . . . ?
C23 N5 C21 P2 -59.8(5) . . . . ?
C22 P2 C21 N5 -46.1(4) . . . . ?
C20 P2 C21 N5 53.3(4) . . . . ?
C24 N6 C22 P2 -63.9(5) . . . . ?
C25 N6 C22 P2 52.6(5) . . . . ?
C21 P2 C22 N6 51.1(4) . . . . ?
C20 P2 C22 N6 -41.6(4) . . . . ?
C25 N4 C23 N5 60.3(6) . . . . ?
C20 N4 C23 N5 -68.9(5) . . . . ?
C21 N5 C23 N4 62.7(5) . . . . ?
C24 N5 C23 N4 -58.1(5) . . . . ?
C21 N5 C24 N6 -64.4(5) . . . . ?
C23 N5 C24 N6 55.9(5) . . . . ?
C22 N6 C24 N5 67.0(5) . . . . ?
C25 N6 C24 N5 -52.8(5) . . . . ?
C23 N4 C25 N6 -57.2(5) . . . . ?
C20 N4 C25 N6 66.4(5) . . . . ?
C22 N6 C25 N4 -63.1(6) . . . . ?
C24 N6 C25 N4 54.4(5) . . . . ?
N4 C20 C26 O2 -78.2(4) . . . . ?
P2 C20 C26 O2 49.8(4) . . . . ?
N4 C20 C26 C27 159.4(3) . . . . ?
P2 C20 C26 C27 -72.6(4) . . . . ?
N4 C20 C26 C33 40.5(5) . . . . ?
P2 C20 C26 C33 168.5(3) . . . . ?
O2 C26 C27 C32 56.9(4) . . . . ?
C20 C26 C27 C32 -179.5(3) . . . . ?
C33 C26 C27 C32 -60.2(5) . . . . ?
O2 C26 C27 C28 -124.3(4) . . . . ?
C20 C26 C27 C28 -0.7(6) . . . . ?
C33 C26 C27 C28 118.6(4) . . . . ?
C32 C27 C28 C29 1.5(6) . . . . ?
C26 C27 C28 C29 -177.3(4) . . . . ?
C27 C28 C29 C30 0.1(7) . . . . ?
C28 C29 C30 C31 -0.9(7) . . . . ?
C29 C30 C31 C32 0.1(6) . . . . ?
C30 C31 C32 C27 1.5(6) . . . . ?
C28 C27 C32 C31 -2.2(6) . . . . ?
C26 C27 C32 C31 176.7(4) . . . . ?
O2 C26 C33 C38 -155.4(4) . . . . ?
C27 C26 C33 C38 -38.1(5) . . . . ?
C20 C26 C33 C38 84.4(5) . . . . ?
O2 C26 C33 C34 24.7(5) . . . . ?
C27 C26 C33 C34 142.0(4) . . . . ?
C20 C26 C33 C34 -95.6(5) . . . . ?
C38 C33 C34 C35 -1.0(6) . . . . ?
C26 C33 C34 C35 178.9(4) . . . . ?
C33 C34 C35 C36 2.3(7) . . . . ?
C34 C35 C36 C37 -1.0(7) . . . . ?
C35 C36 C37 C38 -1.5(7) . . . . ?
C34 C33 C38 C37 -1.5(6) . . . . ?
C26 C33 C38 C37 178.6(4) . . . . ?
C36 C37 C38 C33 2.8(7) . . . . ?
O1SA C2S C3S O1SA -23(6) 2_765 . . . ?
O1SB C2S C3S O1SA 19(3) 2_765 . . . ?
C3S C2S C3S O1SA -10(3) 2_765 . . . ?
O1SA C2S C3S O1SB 27(4) 2_765 . . . ?
O1SB C2S C3S O1SB 68.5(13) 2_765 . . . ?
C3S C2S C3S O1SB 39.4(10) 2_765 . . . ?
O1SA C2S C3S C2S -13(3) 2_765 . . 2_765 ?
O1SB C2S C3S C2S 29.1(7) 2_765 . . 2_765 ?
C3S C2S C3S C2S 0.0 2_765 . . 2_765 ?
C2S C3S O1SB O1SA -86(3) . . . . ?
C2S C3S O1SB O1SA -35(3) 2_765 . . . ?
O1SA C3S O1SB C2S 35(3) . . . 2_765 ?
C2S C3S O1SB C2S -51.2(11) . . . 2_765 ?
C3S O1SB O1SA C2S 117(3) . . . 2_765 ?
C2S O1SB O1SA C3S -117(3) 2_765 . . . ?
C2S C3S O1SA O1SB 123.3(16) . . . . ?
C2S C3S O1SA O1SB 101(6) 2_765 . . . ?
O1SB C3S O1SA C2S -101(6) . . . 2_765 ?
C2S C3S O1SA C2S 23(6) . . . 2_765 ?
